data_7034282
loop_
_publ_author_name
'Wicht, Merrill M.'
'B\'athori, Nikoletta B'
'Nassimbeni, Luigi R.'

_publ_section_title
;
 Isoquinoline-based Werner clathrates with xylene isomers: aromatic
 interactions vs. molecular flexibility.
;
_journal_issue 15
_journal_name_full 'Dalton transactions (Cambridge, England : 2003)'
_journal_page_first 6863
_journal_page_last 6870
_journal_paper_doi 10.1039/c5dt00084j
_journal_volume 44
_journal_year 2015
_chemical_formula_sum 'C46 H38 N6 Ni S2'
_chemical_formula_weight 797.65
_chemical_name_systematic
; 
 ? 
;
_space_group_IT_number 169
_symmetry_cell_setting hexagonal
_symmetry_space_group_name_Hall 'P 61'
_symmetry_space_group_name_H-M 'P 61'
_atom_sites_solution_hydrogens geom
_atom_sites_solution_primary direct
_atom_sites_solution_secondary difmap
_audit_creation_method SHELXL-97
_audit_update_record
;
2015-03-02 deposited with the CCDC.
2015-03-04 downloaded from the CCDC.
;
_cell_angle_alpha 90.00
_cell_angle_beta 90.00
_cell_angle_gamma 120.00
_cell_formula_units_Z 6
_cell_length_a 10.7810(15)
_cell_length_b 10.7810(15)
_cell_length_c 59.780(12)
_cell_measurement_reflns_used 7094
_cell_measurement_temperature 173(2)
_cell_measurement_theta_max 27.12
_cell_measurement_theta_min 2.04
_cell_volume 6017.3(17)
_computing_structure_refinement 'SHELXL-97 (Sheldrick, 1997)'
_computing_structure_solution 'SHELXS-97 (Sheldrick, 1990)'
_diffrn_ambient_temperature 173(2)
_diffrn_measured_fraction_theta_full 0.998
_diffrn_measured_fraction_theta_max 0.998
_diffrn_radiation_monochromator graphite
_diffrn_radiation_source 'fine-focus sealed tube'
_diffrn_radiation_type MoK\a
_diffrn_radiation_wavelength 0.71073
_diffrn_reflns_av_R_equivalents 0.0242
_diffrn_reflns_av_sigmaI/netI 0.0220
_diffrn_reflns_limit_h_max 13
_diffrn_reflns_limit_h_min -13
_diffrn_reflns_limit_k_max 12
_diffrn_reflns_limit_k_min -13
_diffrn_reflns_limit_l_max 76
_diffrn_reflns_limit_l_min -74
_diffrn_reflns_number 36609
_diffrn_reflns_theta_full 27.12
_diffrn_reflns_theta_max 27.12
_diffrn_reflns_theta_min 2.04
_exptl_absorpt_coefficient_mu 0.629
_exptl_absorpt_correction_T_max 0.7826
_exptl_absorpt_correction_T_min 0.7399
_exptl_absorpt_correction_type multi-scan
_exptl_crystal_colour blue
_exptl_crystal_density_diffrn 1.321
_exptl_crystal_density_method 'not measured'
_exptl_crystal_description octahedral
_exptl_crystal_F_000 2496
_exptl_crystal_size_max 0.51
_exptl_crystal_size_mid 0.45
_exptl_crystal_size_min 0.41
_refine_diff_density_max 1.102
_refine_diff_density_min -0.723
_refine_diff_density_rms 0.071
_refine_ls_abs_structure_details 'Flack H D (1983), Acta Cryst. A39, 876-881'
_refine_ls_abs_structure_Flack 0.07(2)
_refine_ls_extinction_expression Fc^*^=kFc[1+0.001xFc^2^\l^3^/sin(2\q)]^-1/4^
_refine_ls_extinction_method SHELXL
_refine_ls_goodness_of_fit_ref 1.018
_refine_ls_hydrogen_treatment noref
_refine_ls_matrix_type full
_refine_ls_number_parameters 637
_refine_ls_number_reflns 8794
_refine_ls_number_restraints 17
_refine_ls_restrained_S_all 1.017
_refine_ls_R_factor_all 0.0850
_refine_ls_R_factor_gt 0.0692
_refine_ls_shift/su_max 0.311
_refine_ls_shift/su_mean 0.003
_refine_ls_structure_factor_coef Fsqd
_refine_ls_weighting_details 'calc w=1/[\s^2^(Fo^2^)+(0.1371P)^2^+4.2788P] where P=(Fo^2^+2Fc^2^)/3'
_refine_ls_weighting_scheme calc
_refine_ls_wR_factor_gt 0.1963
_refine_ls_wR_factor_ref 0.2143
_reflns_number_gt 7094
_reflns_number_total 8794
_reflns_threshold_expression >2sigma(I)
_cod_data_source_file c5dt00084j2.cif
_cod_data_source_block Hpx
_cod_depositor_comments 'Adding full bibliography for 7034280--7034282.cif.'
_cod_original_sg_symbol_H-M P61
_cod_database_code 7034282

loop_
_symmetry_equiv_pos_as_xyz
'x, y, z'
'x-y, x, z+1/6'
'-y, x-y, z+1/3'
'-x, -y, z+1/2'
'-x+y, -x, z+2/3'
'y, -x+y, z+5/6'

loop_
_atom_site_label
_atom_site_type_symbol
_atom_site_fract_x
_atom_site_fract_y
_atom_site_fract_z
_atom_site_U_iso_or_equiv
_atom_site_adp_type
_atom_site_occupancy
_atom_site_symmetry_multiplicity
_atom_site_calc_flag
_atom_site_refinement_flags
_atom_site_disorder_assembly
_atom_site_disorder_group
Ni1 Ni 0.28877(6) 0.64455(11) 0.00417(10) 0.0612(2) Uani 1 1 d . . .
S2 S 0.3006(3) 0.9951(2) -0.04707(10) 0.0926(6) Uani 1 1 d . A .
S1 S 0.3002(3) 0.3045(2) 0.05528(10) 0.0931(6) Uani 1 1 d . A .
N4 N 0.2890(5) 0.5354(6) -0.02654(12) 0.0667(14) Uani 1 1 d . A .
C4 C 0.3320(7) 0.9734(8) 0.05299(15) 0.0723(17) Uani 1 1 d . A .
H4 H 0.3583 1.0713 0.0517 0.087 Uiso 1 1 calc R . .
N1 N 0.2889(6) 0.4831(6) 0.02265(13) 0.0782(17) Uani 1 1 d . A .
N2 N 0.2887(6) 0.8068(8) -0.01408(13) 0.0786(17) Uani 1 1 d . A .
N5B N 0.0613(14) 0.4924(17) 0.00283(18) 0.0417(19) Uani 0.50 1 d P A 2
C11 C 0.2553(9) 0.6896(8) 0.05474(15) 0.088(2) Uani 1 1 d . . .
H11 H 0.2260 0.5906 0.0553 0.105 Uiso 1 1 calc R A .
C1 C 0.2927(7) 0.4081(6) 0.03590(13) 0.0648(14) Uani 1 1 d . . .
C2 C 0.2931(7) 0.8852(7) -0.02756(13) 0.0646(14) Uani 1 1 d . . .
N3 N 0.2883(5) 0.7519(6) 0.03498(13) 0.0680(14) Uani 1 1 d . A .
C12 C 0.3273(7) 0.4328(7) -0.02627(14) 0.0713(16) Uani 1 1 d . . .
H12 H 0.3534 0.4105 -0.0123 0.086 Uiso 1 1 calc R A .
C13 C 0.3309(8) 0.3599(8) -0.04457(15) 0.0785(18) Uani 1 1 d . A .
H13 H 0.3572 0.2883 -0.0432 0.094 Uiso 1 1 calc R . .
C3 C 0.3287(7) 0.8970(8) 0.03444(14) 0.0717(16) Uani 1 1 d . . .
H3 H 0.3552 0.9453 0.0205 0.086 Uiso 1 1 calc R A .
N6B N 0.5174(12) 0.7561(11) 0.0006(3) 0.048(2) Uani 0.50 1 d P A 4
C15 C 0.2953(7) 0.3244(10) -0.08595(16) 0.087(2) Uani 1 1 d . A .
H15 H 0.3209 0.2520 -0.0856 0.104 Uiso 1 1 calc R . .
C14 C 0.2946(6) 0.3917(8) -0.06598(15) 0.0743(17) Uani 1 1 d . . .
C19 C 0.2556(8) 0.4980(11) -0.06680(14) 0.091(3) Uani 1 1 d . A .
C20 C 0.2549(8) 0.5654(11) -0.04647(14) 0.080(2) Uani 1 1 d . . .
H20 H 0.2283 0.6370 -0.0471 0.096 Uiso 1 1 calc R A .
C5 C 0.2963(6) 0.9057(8) 0.07404(14) 0.0753(18) Uani 1 1 d . . .
C46 C 0.7551(16) 0.8802(14) -0.0048(3) 0.045(3) Uani 0.50 1 d P A 3
C41 C 0.815(2) 0.9122(19) 0.0164(4) 0.056(5) Uani 0.50 1 d P A 3
C37 C -0.1755(16) 0.4698(17) 0.0079(3) 0.046(3) Uani 0.50 1 d P A 2
C22 C -0.1707(14) 0.3595(14) -0.0005(2) 0.040(3) Uani 0.50 1 d P A 1
C32 C -0.2345(16) 0.3269(15) 0.0012(2) 0.048(3) Uani 0.50 1 d P A 2
C57 C 0.6913(6) 0.8275(6) 0.0955(2) 0.109(3) Uiso 1 1 d D . .
C51 C 0.9943(17) 0.989(3) 0.0284(4) 0.098(7) Uani 0.50 1 d PD A 4
H51 H 1.0554 1.0098 0.0410 0.117 Uiso 0.50 1 calc PR A 4
C26 C -0.3895(18) 0.3616(17) 0.0084(2) 0.054(3) Uani 0.50 1 d P A 1
H26 H -0.4379 0.4098 0.0134 0.065 Uiso 0.50 1 calc PR A 1
C60 C 0.8168(6) 0.6729(5) 0.07916(18) 0.091(2) Uiso 1 1 d D . .
C47 C 0.6038(11) 0.8060(10) -0.0084(2) 0.045(2) Uani 0.50 1 d P A 3
H47 H 0.5644 0.7873 -0.0230 0.054 Uiso 0.50 1 calc PR A 3
C53 C 0.9676(14) 0.9819(15) -0.0106(2) 0.062(3) Uani 0.50 1 d PD A 4
H53 H 1.0087 0.9999 -0.0251 0.074 Uiso 0.50 1 calc PR A 4
C40 C 0.7162(11) 0.8549(12) 0.03421(19) 0.056(2) Uani 0.50 1 d P A 3
H40 H 0.7502 0.8667 0.0492 0.067 Uiso 0.50 1 calc PR A 3
C55 C 0.7156(11) 0.8613(12) -0.0265(2) 0.057(2) Uani 0.50 1 d P A 4
H55 H 0.7505 0.8817 -0.0414 0.068 Uiso 0.50 1 calc PR A 4
C25 C -0.4644(19) 0.2230(18) 0.0028(4) 0.075(4) Uani 0.50 1 d P A 1
H25 H -0.5654 0.1740 0.0047 0.090 Uiso 0.50 1 calc PR A 1
C43 C 1.0444(19) 1.028(4) 0.00051(18) 0.073(6) Uani 0.50 1 d PD A 3
H43 H 1.1453 1.0821 0.0025 0.087 Uiso 0.50 1 calc PR A 3
C50 C 0.8461(13) 0.9195(15) 0.0330(3) 0.071(3) Uani 0.50 1 d P A 4
H50 H 0.8081 0.9038 0.0477 0.085 Uiso 0.50 1 calc PR A 4
C54 C 0.8087(17) 0.9035(15) -0.0092(2) 0.043(3) Uani 0.50 1 d P A 4
C39 C 0.5725(12) 0.7831(14) 0.0302(3) 0.063(3) Uani 0.50 1 d P A 3
H39 H 0.5107 0.7464 0.0428 0.076 Uiso 0.50 1 calc PR A 3
C62 C 0.6096(7) 0.6798(6) 0.0918(2) 0.104(3) Uiso 1 1 d D . .
H62 H 0.5105 0.6315 0.0954 0.125 Uiso 1 1 calc R . .
C36 C -0.2529(13) 0.5333(14) 0.0145(2) 0.057(2) Uani 0.50 1 d P A 2
H36 H -0.2055 0.6303 0.0193 0.069 Uiso 0.50 1 calc PR A 2
C61 C 0.6690(6) 0.6008(8) 0.0830(2) 0.125(3) Uiso 1 1 d D . .
H61 H 0.6110 0.5018 0.0797 0.150 Uiso 1 1 calc R . .
C30 C -0.0034(11) 0.3531(12) -0.0023(2) 0.050(2) Uani 0.50 1 d P A 2
H30 H 0.0543 0.3108 -0.0049 0.060 Uiso 0.50 1 calc PR A 2
C16 C 0.2594(9) 0.3603(14) -0.10641(15) 0.111(3) Uani 1 1 d . . .
H16 H 0.2598 0.3128 -0.1198 0.133 Uiso 1 1 calc R A .
C7 C 0.2566(9) 0.9015(10) 0.11377(16) 0.106(3) Uani 1 1 d . . .
H7 H 0.2572 0.9496 0.1271 0.128 Uiso 1 1 calc R A .
C9 C 0.2216(15) 0.6858(10) 0.09618(16) 0.154(6) Uani 1 1 d . . .
H9 H 0.1997 0.5890 0.0973 0.185 Uiso 1 1 calc R A .
C23 C -0.2531(15) 0.2119(12) -0.0055(2) 0.059(3) Uani 0.50 1 d P A 1
H23 H -0.2064 0.1587 -0.0085 0.071 Uiso 0.50 1 calc PR A 1
C21 C -0.0211(12) 0.4273(13) 0.00016(16) 0.0353(19) Uani 0.50 1 d P A 1
H21 H 0.0223 0.3712 -0.0029 0.042 Uiso 0.50 1 calc PR A 1
C10 C 0.2598(8) 0.7578(7) 0.07502(14) 0.085(2) Uani 1 1 d . A .
C31 C -0.1467(11) 0.2700(11) -0.0040(2) 0.049(2) Uani 0.50 1 d P A 2
H31 H -0.1877 0.1732 -0.0087 0.059 Uiso 0.50 1 calc PR A 2
C28 C -0.1481(11) 0.5804(12) 0.0126(2) 0.054(2) Uani 0.50 1 d P A 1
H28 H -0.1886 0.6367 0.0173 0.065 Uiso 0.50 1 calc PR A 1
C18 C 0.2172(15) 0.5291(17) -0.08773(15) 0.141(5) Uani 1 1 d . . .
H18 H 0.1856 0.5970 -0.0883 0.169 Uiso 1 1 calc R A .
C8 C 0.2168(14) 0.7559(10) 0.11456(18) 0.158(6) Uani 1 1 d . A .
H8 H 0.1859 0.7057 0.1283 0.189 Uiso 1 1 calc R . .
C29 C -0.0034(11) 0.6427(13) 0.0115(2) 0.056(3) Uani 0.50 1 d P A 1
H29 H 0.0543 0.7410 0.0153 0.067 Uiso 0.50 1 calc PR A 1
C17 C 0.2230(14) 0.4682(17) -0.10682(17) 0.149(6) Uani 1 1 d . A .
H17 H 0.2024 0.4977 -0.1206 0.179 Uiso 1 1 calc R . .
C6 C 0.2938(7) 0.9736(10) 0.09422(16) 0.083(2) Uani 1 1 d . A .
H6 H 0.3188 1.0715 0.0940 0.100 Uiso 1 1 calc R . .
N5A N 0.0633(12) 0.5638(14) 0.00480(18) 0.0462(18) Uani 0.50 1 d P A 1
C34 C -0.4649(18) 0.310(2) 0.0077(2) 0.059(3) Uani 0.50 1 d P A 2
H34 H -0.5662 0.2542 0.0088 0.071 Uiso 0.50 1 calc PR A 2
C24 C -0.3996(13) 0.1447(16) -0.0061(3) 0.065(3) Uani 0.50 1 d P A 1
H24 H -0.4557 0.0509 -0.0120 0.078 Uiso 0.50 1 calc PR A 1
C35 C -0.4013(12) 0.4535(15) 0.0141(3) 0.067(3) Uani 0.50 1 d P A 2
H35 H -0.4579 0.4950 0.0181 0.081 Uiso 0.50 1 calc PR A 2
C56 C 0.5706(12) 0.7891(13) -0.0225(2) 0.057(3) Uani 0.50 1 d P A 4
H56 H 0.5051 0.7607 -0.0347 0.068 Uiso 0.50 1 calc PR A 4
C48 C 0.6056(13) 0.7986(12) 0.0150(2) 0.047(2) Uani 0.50 1 d P A 4
H48 H 0.5681 0.7787 0.0298 0.056 Uiso 0.50 1 calc PR A 4
C38 C -0.0194(12) 0.5527(11) 0.0082(2) 0.044(2) Uani 0.50 1 d P A 2
H38 H 0.0269 0.6510 0.0123 0.053 Uiso 0.50 1 calc PR A 2
N6A N 0.5142(17) 0.7610(16) 0.0109(2) 0.062(4) Uani 0.50 1 d P A 3
C44 C 0.9919(15) 0.9978(19) -0.02142(17) 0.074(4) Uani 0.50 1 d PD A 3
H44 H 1.0549 1.0234 -0.0338 0.089 Uiso 0.50 1 calc PR A 3
C42 C 0.9591(16) 0.985(2) 0.0198(2) 0.076(5) Uani 0.50 1 d PD A 3
H42 H 0.9994 1.0057 0.0344 0.091 Uiso 0.50 1 calc PR A 3
C45 C 0.8446(13) 0.9288(15) -0.0244(2) 0.064(3) Uani 0.50 1 d P A 3
H45 H 0.8040 0.9142 -0.0389 0.077 Uiso 0.50 1 calc PR A 3
C33 C -0.3901(19) 0.239(2) -0.0007(3) 0.080(6) Uani 0.50 1 d P A 2
H33 H -0.4374 0.1451 -0.0067 0.096 Uiso 0.50 1 calc PR A 2
C27 C -0.2412(18) 0.4347(19) 0.0070(3) 0.054(4) Uani 0.50 1 d P A 1
C49 C 0.7599(16) 0.8754(14) 0.0137(3) 0.040(3) Uani 0.50 1 d P A 4
C52 C 1.062(3) 1.032(5) 0.0076(2) 0.091(7) Uani 0.50 1 d PD A 4
H52 H 1.1629 1.0890 0.0059 0.109 Uiso 0.50 1 calc PR A 4
C64 C 0.8874(8) 0.5923(8) 0.0708(3) 0.150 Uiso 1 1 d D . .
H64A H 0.8168 0.5060 0.0628 0.225 Uiso 1 1 calc R . .
H64B H 0.9262 0.5648 0.0834 0.225 Uiso 1 1 calc R . .
H64C H 0.9653 0.6533 0.0605 0.225 Uiso 1 1 calc R . .
C58 C 0.8384(6) 0.9006(7) 0.0909(2) 0.110(3) Uiso 1 1 d D . .
H58 H 0.8955 1.0008 0.0934 0.132 Uiso 1 1 calc R . .
C59 C 0.8983(7) 0.8209(6) 0.08262(19) 0.100(2) Uiso 1 1 d D . .
H59 H 0.9977 0.8688 0.0792 0.120 Uiso 1 1 calc R . .
C63 C 0.6206(9) 0.9083(8) 0.1038(3) 0.150 Uiso 1 1 d D . .
H63A H 0.5295 0.8416 0.1110 0.225 Uiso 1 1 calc R . .
H63B H 0.6028 0.9554 0.0912 0.225 Uiso 1 1 calc R . .
H63C H 0.6834 0.9807 0.1146 0.225 Uiso 1 1 calc R . .

loop_
_atom_site_aniso_label
_atom_site_aniso_U_11
_atom_site_aniso_U_22
_atom_site_aniso_U_33
_atom_site_aniso_U_23
_atom_site_aniso_U_13
_atom_site_aniso_U_12
Ni1 0.0425(3) 0.0917(5) 0.0327(3) 0.0224(3) -0.0003(3) 0.0210(3)
S2 0.1157(15) 0.1034(13) 0.0639(10) 0.0299(9) -0.0032(10) 0.0586(12)
S1 0.1168(15) 0.1022(13) 0.0649(10) 0.0338(10) 0.0034(10) 0.0582(12)
N4 0.058(3) 0.104(4) 0.035(2) 0.022(2) 0.0027(18) 0.038(3)
C4 0.070(3) 0.095(4) 0.055(3) 0.017(3) -0.007(3) 0.044(3)
N1 0.096(4) 0.071(3) 0.026(2) 0.013(2) -0.014(2) 0.010(3)
N2 0.082(3) 0.141(5) 0.039(3) 0.034(3) 0.014(2) 0.075(4)
N5B 0.057(7) 0.047(6) 0.026(4) -0.003(4) 0.006(4) 0.030(6)
C11 0.097(5) 0.071(4) 0.046(3) 0.009(3) -0.006(3) 0.005(4)
C1 0.075(4) 0.065(3) 0.040(3) 0.002(2) -0.009(2) 0.025(3)
C2 0.073(3) 0.095(4) 0.036(3) 0.009(3) 0.006(2) 0.050(3)
N3 0.059(3) 0.084(3) 0.040(2) 0.020(2) -0.0046(18) 0.020(2)
C12 0.081(4) 0.080(4) 0.039(3) 0.022(3) 0.007(2) 0.030(3)
C13 0.076(4) 0.080(4) 0.055(4) 0.024(3) 0.008(3) 0.020(3)
C3 0.082(4) 0.091(4) 0.048(3) 0.021(3) -0.001(3) 0.047(3)
N6B 0.033(5) 0.055(5) 0.055(7) 0.018(6) 0.011(7) 0.020(4)
C15 0.061(3) 0.125(6) 0.066(4) 0.011(4) 0.006(3) 0.039(4)
C14 0.048(3) 0.112(5) 0.053(3) 0.012(3) 0.007(2) 0.033(3)
C19 0.092(4) 0.179(8) 0.042(3) 0.016(4) 0.008(3) 0.098(6)
C20 0.096(5) 0.139(7) 0.038(3) 0.015(4) 0.006(3) 0.082(5)
C5 0.057(3) 0.098(5) 0.041(3) 0.007(3) -0.004(2) 0.017(3)
C46 0.054(9) 0.046(6) 0.039(8) 0.016(4) 0.030(6) 0.026(6)
C41 0.056(11) 0.047(9) 0.060(10) -0.021(7) -0.014(8) 0.022(8)
C37 0.054(7) 0.048(8) 0.040(6) 0.005(5) -0.001(6) 0.028(7)
C22 0.041(6) 0.046(7) 0.025(5) 0.006(4) 0.020(5) 0.016(6)
C32 0.052(8) 0.050(7) 0.023(5) 0.012(4) 0.018(6) 0.011(7)
C51 0.017(7) 0.129(15) 0.13(2) -0.009(15) -0.002(9) 0.023(8)
C26 0.039(6) 0.077(10) 0.040(6) 0.005(5) 0.004(5) 0.025(7)
C47 0.036(5) 0.048(5) 0.043(7) 0.003(4) 0.006(5) 0.015(4)
C53 0.050(8) 0.078(8) 0.055(9) 0.009(7) 0.018(7) 0.031(7)
C40 0.053(6) 0.075(6) 0.036(5) -0.003(4) -0.013(4) 0.030(5)
C55 0.056(7) 0.070(6) 0.042(5) 0.011(4) 0.008(4) 0.030(5)
C25 0.035(7) 0.055(9) 0.127(13) 0.006(8) -0.012(8) 0.017(7)
C43 0.019(5) 0.089(12) 0.088(14) -0.023(13) -0.017(9) 0.010(6)
C50 0.042(6) 0.087(8) 0.063(9) -0.005(6) -0.015(6) 0.016(5)
C54 0.052(9) 0.051(6) 0.027(7) 0.008(4) 0.020(6) 0.027(6)
C39 0.045(5) 0.087(8) 0.048(8) 0.011(5) -0.001(5) 0.025(5)
C36 0.062(7) 0.068(6) 0.054(6) -0.008(5) -0.001(5) 0.041(6)
C30 0.062(6) 0.051(5) 0.046(5) -0.008(4) 0.007(4) 0.034(5)
C16 0.091(5) 0.210(11) 0.042(3) -0.015(5) 0.000(3) 0.083(6)
C7 0.091(5) 0.112(6) 0.051(4) -0.017(4) -0.004(3) 0.001(5)
C9 0.203(11) 0.084(5) 0.037(3) 0.013(3) 0.004(5) -0.031(6)
C23 0.076(8) 0.044(5) 0.055(6) -0.006(4) 0.001(5) 0.028(6)
C21 0.038(5) 0.038(5) 0.019(4) -0.007(3) -0.004(3) 0.011(5)
C10 0.089(4) 0.073(4) 0.041(3) 0.005(3) -0.007(3) 0.001(3)
C31 0.043(5) 0.038(4) 0.055(5) -0.010(4) 0.003(4) 0.011(4)
C28 0.045(5) 0.062(7) 0.060(6) -0.021(5) -0.001(4) 0.030(5)
C18 0.212(11) 0.289(16) 0.033(3) -0.003(6) -0.010(5) 0.209(13)
C8 0.198(12) 0.097(6) 0.045(4) -0.003(4) 0.012(5) -0.025(7)
C29 0.049(5) 0.050(6) 0.074(7) -0.029(5) -0.016(4) 0.028(4)
C17 0.201(11) 0.328(18) 0.034(3) -0.007(6) -0.004(5) 0.219(14)
C6 0.065(4) 0.104(5) 0.060(4) -0.012(3) -0.009(3) 0.027(3)
N5A 0.041(5) 0.054(6) 0.037(4) -0.009(4) 0.004(4) 0.019(5)
C34 0.037(7) 0.077(10) 0.059(7) 0.003(6) 0.000(6) 0.025(8)
C24 0.051(6) 0.050(6) 0.087(9) -0.008(6) 0.008(5) 0.021(5)
C35 0.047(6) 0.076(8) 0.084(8) -0.003(6) -0.005(5) 0.036(6)
C56 0.058(6) 0.091(7) 0.014(4) 0.012(4) -0.005(4) 0.032(5)
C48 0.044(6) 0.067(6) 0.024(5) 0.002(4) 0.001(4) 0.023(5)
C38 0.038(5) 0.042(6) 0.050(6) -0.003(4) 0.002(4) 0.018(4)
N6A 0.053(8) 0.096(8) 0.017(4) 0.011(5) 0.006(6) 0.023(5)
C44 0.056(8) 0.107(11) 0.045(7) 0.007(7) 0.023(6) 0.030(7)
C42 0.029(8) 0.086(9) 0.110(16) -0.007(9) -0.015(8) 0.028(8)
C45 0.050(6) 0.099(9) 0.041(7) -0.001(6) 0.010(5) 0.035(6)
C33 0.035(7) 0.074(13) 0.103(13) 0.017(10) -0.020(8) 0.005(9)
C27 0.062(9) 0.055(9) 0.049(7) -0.013(6) -0.005(8) 0.033(9)
C49 0.052(9) 0.031(6) 0.030(7) -0.003(4) 0.001(6) 0.016(6)
C52 0.060(12) 0.128(19) 0.095(16) -0.020(15) -0.032(10) 0.053(13)

loop_
_atom_type_symbol
_atom_type_description
_atom_type_scat_dispersion_real
_atom_type_scat_dispersion_imag
_atom_type_scat_source
C C 0.0033 0.0016 'International Tables Vol C Tables 4.2.6.8 and 6.1.1.4'
H H 0.0000 0.0000 'International Tables Vol C Tables 4.2.6.8 and 6.1.1.4'
N N 0.0061 0.0033 'International Tables Vol C Tables 4.2.6.8 and 6.1.1.4'
S S 0.1246 0.1234 'International Tables Vol C Tables 4.2.6.8 and 6.1.1.4'
Ni Ni 0.3393 1.1124 'International Tables Vol C Tables 4.2.6.8 and 6.1.1.4'

loop_
_geom_angle_atom_site_label_1
_geom_angle_atom_site_label_2
_geom_angle_atom_site_label_3
_geom_angle
N1 Ni1 N2 179.5(3)
N1 Ni1 N5A 97.3(4)
N2 Ni1 N5A 82.6(4)
N1 Ni1 N6A 85.1(4)
N2 Ni1 N6A 94.8(4)
N5A Ni1 N6A 164.3(5)
N1 Ni1 N6B 92.3(3)
N2 Ni1 N6B 87.7(3)
N5A Ni1 N6B 170.3(5)
N6A Ni1 N6B 16.6(3)
N1 Ni1 N5B 81.9(3)
N2 Ni1 N5B 98.2(3)
N5A Ni1 N5B 20.5(2)
N6A Ni1 N5B 166.9(4)
N6B Ni1 N5B 165.8(5)
N1 Ni1 N3 89.8(2)
N2 Ni1 N3 89.7(2)
N5A Ni1 N3 84.1(4)
N6A Ni1 N3 80.4(4)
N6B Ni1 N3 95.4(5)
N5B Ni1 N3 97.5(3)
N1 Ni1 N4 89.7(2)
N2 Ni1 N4 90.8(2)
N5A Ni1 N4 95.9(3)
N6A Ni1 N4 99.6(4)
N6B Ni1 N4 84.7(5)
N5B Ni1 N4 82.3(3)
N3 Ni1 N4 179.5(2)
C20 N4 C12 116.1(6)
C20 N4 Ni1 123.1(5)
C12 N4 Ni1 120.7(4)
C3 C4 C5 119.6(7)
C1 N1 Ni1 168.6(5)
C2 N2 Ni1 167.3(6)
C30 N5B C38 119.5(12)
C30 N5B Ni1 128.0(8)
C38 N5B Ni1 112.5(11)
N3 C11 C10 125.3(8)
N1 C1 S1 178.5(6)
N2 C2 S2 178.8(6)
C11 N3 C3 116.4(6)
C11 N3 Ni1 124.1(6)
C3 N3 Ni1 119.5(4)
C13 C12 N4 124.6(6)
C12 C13 C14 119.5(7)
C4 C3 N3 123.5(5)
C48 N6B C56 116.6(11)
C48 N6B Ni1 128.0(13)
C56 N6B Ni1 115.4(9)
C16 C15 C14 122.0(9)
C15 C14 C19 118.3(6)
C15 C14 C13 124.5(8)
C19 C14 C13 117.1(7)
C14 C19 C18 117.9(7)
C14 C19 C20 117.9(6)
C18 C19 C20 124.2(8)
N4 C20 C19 124.7(7)
C4 C5 C6 124.3(8)
C4 C5 C10 117.5(6)
C6 C5 C10 118.2(6)
C41 C46 C45 120.5(15)
C41 C46 C47 122.4(15)
C45 C46 C47 117.1(13)
C42 C41 C46 122.4(18)
C42 C41 C40 122.4(17)
C46 C41 C40 115.0(16)
C36 C37 C32 125.1(16)
C36 C37 C38 119.5(14)
C32 C37 C38 115.4(15)
C21 C22 C23 120.4(12)
C21 C22 C27 119.6(14)
C23 C22 C27 119.3(15)
C31 C32 C37 120.8(15)
C31 C32 C33 120.6(15)
C37 C32 C33 118.6(18)
C62 C57 C58 120.1(2)
C62 C57 C63 119.97(13)
C58 C57 C63 119.91(13)
C52 C51 C50 128(2)
C25 C26 C27 120.0(19)
C61 C60 C59 120.1(2)
C61 C60 C64 119.98(13)
C59 C60 C64 119.92(13)
N6A C47 C46 117.5(12)
C52 C53 C54 125.9(17)
C39 C40 C41 120.9(12)
C54 C55 C56 120.1(11)
C26 C25 C24 123.3(19)
C44 C43 C42 124.8(15)
C49 C50 C51 113.7(16)
C55 C54 C49 121.6(15)
C55 C54 C53 126.8(13)
C49 C54 C53 111.6(13)
N6A C39 C40 125.2(14)
C57 C62 C61 122.2(5)
C37 C36 C35 119.0(13)
C60 C61 C62 117.6(5)
N5B C30 C31 123.0(11)
C15 C16 C17 118.5(8)
C6 C7 C8 120.6(8)
C8 C9 C10 119.8(11)
C24 C23 C22 120.7(12)
N5A C21 C22 124.3(11)
C11 C10 C9 123.6(8)
C11 C10 C5 117.6(6)
C9 C10 C5 118.8(7)
C30 C31 C32 119.7(11)
C29 C28 C27 122.6(12)
C17 C18 C19 123.4(9)
C9 C8 C7 121.5(8)
C28 C29 N5A 121.2(10)
C18 C17 C16 119.7(8)
C7 C6 C5 121.1(9)
C21 N5A C29 117.1(11)
C21 N5A Ni1 117.6(12)
C29 N5A Ni1 125.2(8)
C35 C34 C33 125.8(17)
C23 C24 C25 116.8(13)
C36 C35 C34 117.9(13)
C55 C56 N6B 119.6(10)
N6B C48 C49 130.5(12)
N5B C38 C37 121.4(11)
C39 N6A C47 118.7(14)
C39 N6A Ni1 125.9(11)
C47 N6A Ni1 115.2(9)
C45 C44 C43 117.7(14)
C41 C42 C43 116.1(16)
C44 C45 C46 118.2(12)
C32 C33 C34 113.1(18)
C26 C27 C28 126.3(15)
C26 C27 C22 119.0(17)
C28 C27 C22 114.7(15)
C50 C49 C54 126.6(15)
C50 C49 C48 121.8(12)
C54 C49 C48 111.5(13)
C53 C52 C51 114(2)
C57 C58 C59 117.6(5)
C60 C59 C58 122.2(5)

loop_
_geom_bond_atom_site_label_1
_geom_bond_atom_site_label_2
_geom_bond_distance
Ni1 N1 2.062(5)
Ni1 N2 2.062(6)
Ni1 N5A 2.133(12)
Ni1 N6A 2.143(16)
Ni1 N6B 2.145(11)
Ni1 N5B 2.166(14)
Ni1 N3 2.177(6)
Ni1 N4 2.182(6)
S2 C2 1.635(6)
S1 C1 1.639(6)
N4 C20 1.333(7)
N4 C12 1.361(9)
C4 C3 1.371(10)
C4 C5 1.408(8)
N1 C1 1.148(8)
N2 C2 1.152(8)
N5B C30 1.338(17)
N5B C38 1.360(15)
C11 N3 1.317(8)
C11 C10 1.406(11)
N3 C3 1.399(9)
C12 C13 1.359(10)
C13 C14 1.429(9)
N6B C48 1.193(19)
N6B C56 1.472(19)
C15 C16 1.395(11)
C15 C14 1.398(11)
C14 C19 1.406(11)
C19 C18 1.410(9)
C19 C20 1.417(11)
C5 C6 1.418(10)
C5 C10 1.440(11)
C46 C41 1.39(3)
C46 C45 1.435(15)
C46 C47 1.429(18)
C41 C42 1.36(2)
C41 C40 1.41(2)
C37 C36 1.377(19)
C37 C32 1.40(2)
C37 C38 1.458(19)
C22 C21 1.399(17)
C22 C23 1.412(17)
C22 C27 1.43(2)
C32 C31 1.397(19)
C32 C33 1.46(2)
C57 C62 1.3991(11)
C57 C58 1.3995(10)
C57 C63 1.4996(10)
C51 C52 1.4000(11)
C51 C50 1.41(2)
C26 C25 1.34(2)
C26 C27 1.39(2)
C60 C61 1.3987(10)
C60 C59 1.3992(11)
C60 C64 1.4997(10)
C47 N6A 1.424(15)
C53 C52 1.3999(11)
C53 C54 1.49(2)
C40 C39 1.362(16)
C55 C54 1.352(19)
C55 C56 1.375(16)
C25 C24 1.44(2)
C43 C44 1.4000(11)
C43 C42 1.3999(11)
C50 C49 1.406(17)
C54 C49 1.445(19)
C39 N6A 1.280(18)
C62 C61 1.3993(10)
C36 C35 1.387(17)
C30 C31 1.347(15)
C16 C17 1.401(16)
C7 C6 1.348(12)
C7 C8 1.407(16)
C9 C8 1.349(16)
C9 C10 1.432(9)
C23 C24 1.370(19)
C21 N5A 1.315(14)
C28 C29 1.356(15)
C28 C27 1.42(2)
C18 C17 1.334(13)
C29 N5A 1.419(18)
C34 C35 1.40(2)
C34 C33 1.45(3)
C48 C49 1.443(19)
C44 C45 1.387(18)
C58 C59 1.4002(10)
